data_7225682
loop_
_publ_author_name
'Sovago, Ioana'
'Thomas, Lynne H.'
'Adam, Martin S.'
'Capelli, Silvia C.'
'Wilson, Chick C.'
'Farrugia, Louis J.'

_publ_section_title
;
 High resolution X-ray and neutron diffraction studies on molecular
 complexes of chloranilic acid and lutidines
;
_journal_issue 30
_journal_name_full CrystEngComm
_journal_page_first 5697
_journal_paper_doi 10.1039/C6CE01065B
_journal_volume 18
_journal_year 2016
_chemical_compound_source commercial
_chemical_formula_moiety
;
C6 H Cl2 O4, C7 H10 N 
;
_chemical_formula_sum 'C13 H11 Cl2 N O4'
_chemical_formula_weight 316.13
_chemical_name_systematic
;
 ?
;
_space_group_IT_number 2
_symmetry_cell_setting triclinic
_symmetry_Int_Tables_number 2
_symmetry_space_group_name_Hall '-P 1'
_symmetry_space_group_name_H-M 'P -1'
_atom_sites_solution_hydrogens difmap
_atom_sites_solution_primary direct
_atom_sites_solution_secondary direct
_audit_update_record
;
2016-05-04 deposited with the CCDC.
2016-06-13 downloaded from the CCDC.
;
_cell_angle_alpha 93.526(2)
_cell_angle_beta 104.359(2)
_cell_angle_gamma 110.821(2)
_cell_formula_units_Z 2
_cell_length_a 9.0071(3)
_cell_length_b 9.0326(3)
_cell_length_c 9.0768(3)
_cell_measurement_reflns_used 7396
_cell_measurement_temperature 100(2)
_cell_measurement_theta_max 61.742
_cell_measurement_theta_min 3.134
_cell_measurement_wavelength 0.9484
_cell_volume 659.48(4)
_computing_cell_refinement 'Dirax (Duisenberg, 1992)'
_computing_data_collection 'ILL-MAD software'
_computing_data_reduction 'PFIND, RETREAT (Wilkinson et al.,1988)'
_computing_molecular_graphics 'Ortep for Windows (Farrugia, 2012)'
_computing_publication_material 'WinGX publication routines (Farrugia, 2012)'
_computing_structure_refinement 'SHELXL-2013 (Sheldrick, 2013)'
_diffrn_ambient_temperature 100(2)
_diffrn_detector 'multiwire proportional chamber'
_diffrn_detector_area_resol_mean 0.52
_diffrn_detector_details
;
ILL cylindrically shaped large-area position sensitive detector 
with 120 by 30 deg detection angle (resolution: 0.4 by 0.64 pixels/mm)
;
_diffrn_measured_fraction_theta_full 0.993
_diffrn_measured_fraction_theta_max 0.835
_diffrn_measurement_device_type '4-circles Eulerian cradle'
_diffrn_measurement_method 'omega scans'
_diffrn_radiation_monochromator Cu(220)
_diffrn_radiation_probe neutron
_diffrn_radiation_source 'nuclear reactor'
_diffrn_radiation_type neutron
_diffrn_radiation_wavelength 0.9484
_diffrn_reflns_av_R_equivalents 0.028
_diffrn_reflns_Laue_measured_fraction_full 0.993
_diffrn_reflns_Laue_measured_fraction_max 0.835
_diffrn_reflns_limit_h_max 16
_diffrn_reflns_limit_h_min -16
_diffrn_reflns_limit_k_max 13
_diffrn_reflns_limit_k_min -16
_diffrn_reflns_limit_l_max 16
_diffrn_reflns_limit_l_min -12
_diffrn_reflns_number 7399
_diffrn_reflns_point_group_measured_fraction_full 0.993
_diffrn_reflns_point_group_measured_fraction_max 0.835
_diffrn_reflns_reduction_process
;
        Scaled and merged with Sortav
        R.H. Blessing, (1987) Cryst. Rev. 1, 3-58
        R.H. Blessing, (1989) J. Appl. Cryst. 22, 396-397
;
_diffrn_reflns_theta_full 34.683
_diffrn_reflns_theta_max 61.742
_diffrn_reflns_theta_min 3.134
_diffrn_standards_number 0
_exptl_absorpt_coefficient_mu 0.1301
_exptl_absorpt_correction_type none
_exptl_crystal_colour red
_exptl_crystal_density_diffrn 1.592
_exptl_crystal_density_method 'not measured'
_exptl_crystal_description prism
_exptl_crystal_F_000 194
_exptl_crystal_size_max 3
_exptl_crystal_size_mid 3
_exptl_crystal_size_min 2
_refine_diff_density_max 0.969
_refine_diff_density_min -0.994
_refine_diff_density_rms 0.164
_refine_ls_extinction_coef 0.0211(8)
_refine_ls_extinction_expression Fc^*^=kFc[1+0.001xFc^2^\l^3^/sin(2\q)]^-1/4^
_refine_ls_extinction_method 'SHELXL-2014/7 (Sheldrick 2014'
_refine_ls_goodness_of_fit_ref 1.106
_refine_ls_hydrogen_treatment refall
_refine_ls_matrix_type full
_refine_ls_number_constraints 0
_refine_ls_number_parameters 309
_refine_ls_number_reflns 7396
_refine_ls_number_restraints 0
_refine_ls_restrained_S_all 1.106
_refine_ls_R_factor_all 0.0409
_refine_ls_R_factor_gt 0.0337
_refine_ls_shift/su_max 0.001
_refine_ls_shift/su_mean 0
_refine_ls_structure_factor_coef Fsqd
_refine_ls_weighting_details 'w=1/[\s^2^(Fo^2^)+(0.0235P)^2^+0.6404P] where P=(Fo^2^+2Fc^2^)/3'
_refine_ls_weighting_scheme calc
_refine_ls_wR_factor_gt 0.0779
_refine_ls_wR_factor_ref 0.0808
_reflns_Friedel_coverage 0
_reflns_number_gt 6623
_reflns_number_total 7396
_reflns_threshold_expression 'I > 2\s(I)'
_cod_data_source_file c6ce01065b3.cif
_cod_data_source_block 1_(2,6)_neutron
_cod_depositor_comments 'Adding full bibliography for 7225667--7225698.cif.'
_cod_database_code 7225682

loop_
_symmetry_equiv_pos_as_xyz
'x, y, z'
'-x, -y, -z'

loop_
_atom_site_label
_atom_site_type_symbol
_atom_site_fract_x
_atom_site_fract_y
_atom_site_fract_z
_atom_site_U_iso_or_equiv
_atom_site_adp_type
_atom_site_occupancy
_atom_site_site_symmetry_order
_atom_site_calc_flag
_atom_site_refinement_flags_occupancy
_atom_site_disorder_assembly
_atom_site_disorder_group
Cl1 Cl 0.05988(4) 0.84850(4) 0.41655(4) 0.01400(5) Uani 1 1 d . . .
Cl2 Cl 0.29218(5) 0.26227(4) 0.41975(4) 0.01862(6) Uani 1 1 d . . .
O3 O 0.33001(7) 0.49421(7) 0.68715(6) 0.01636(9) Uani 1 1 d . . .
O2 O 0.20915(6) 0.72761(6) 0.69099(6) 0.01294(8) Uani 1 1 d . . .
O5 O 0.11143(7) 0.36111(6) 0.14777(6) 0.01494(8) Uani 1 1 d . . .
O6 O 0.02759(7) 0.61444(7) 0.14795(6) 0.01570(8) Uani 1 1 d . . .
N125 N 0.50663(3) 0.82725(4) 0.89766(3) 0.01138(5) Uani 1 1 d . . .
C121 C 0.77620(5) 1.02781(6) 0.95665(6) 0.01530(8) Uani 1 1 d . . .
C122 C 0.81932(5) 0.97047(6) 1.09369(6) 0.01741(8) Uani 1 1 d . . .
C123 C 0.70333(5) 0.83872(6) 1.12959(6) 0.01567(8) Uani 1 1 d . . .
C124 C 0.54331(5) 0.76740(5) 1.02875(5) 0.01184(7) Uani 1 1 d . . .
C126 C 0.61587(5) 0.95299(5) 0.85731(5) 0.01202(7) Uani 1 1 d . . .
C24 C 0.40597(5) 0.63054(6) 1.05760(6) 0.01509(7) Uani 1 1 d . . .
C26 C 0.55602(6) 1.00410(6) 0.70722(6) 0.01541(8) Uani 1 1 d . . .
C111 C 0.11499(5) 0.68341(5) 0.41976(5) 0.01067(6) Uani 1 1 d . . .
C112 C 0.18844(4) 0.65132(5) 0.56275(5) 0.01010(6) Uani 1 1 d . . .
C113 C 0.25392(5) 0.51435(5) 0.56356(5) 0.01115(6) Uani 1 1 d . . .
C114 C 0.22366(5) 0.41756(5) 0.41717(5) 0.01218(7) Uani 1 1 d . . .
C115 C 0.14273(5) 0.44833(5) 0.28271(5) 0.01129(6) Uani 1 1 d . . .
C116 C 0.08886(5) 0.58935(5) 0.27810(5) 0.01090(6) Uani 1 1 d . . .
H5 H 0.05798(16) 0.40600(16) 0.06348(14) 0.0282(2) Uani 1 1 d . . .
H121 H 0.86482(15) 1.12994(17) 0.92597(18) 0.0328(3) Uani 1 1 d . . .
H122 H 0.94407(15) 1.0297(2) 1.17323(19) 0.0384(3) Uani 1 1 d . . .
H123 H 0.73456(17) 0.7905(2) 1.23470(17) 0.0343(3) Uani 1 1 d . . .
H125 H 0.38407(12) 0.77096(14) 0.82002(13) 0.02294(17) Uani 1 1 d . . .
H24A H 0.3490(2) 0.53355(19) 0.9596(2) 0.0448(4) Uani 1 1 d . . .
H24B H 0.3076(2) 0.6687(2) 1.0707(3) 0.0454(4) Uani 1 1 d . . .
H24C H 0.4515(2) 0.5859(2) 1.1603(2) 0.0442(4) Uani 1 1 d . . .
H26A H 0.5150(9) 0.9048(7) 0.6118(8) 0.0427(12) Uani 0.63(3) 1 d P A 1
H26B H 0.4473(9) 1.0287(10) 0.7020(8) 0.0454(14) Uani 0.63(3) 1 d P A 1
H26C H 0.6514(11) 1.1060(14) 0.6892(15) 0.058(2) Uani 0.63(3) 1 d P A 1
H26D H 0.558(4) 0.933(3) 0.6137(13) 0.064(4) Uani 0.37(3) 1 d P A 2
H26E H 0.637(2) 1.122(2) 0.705(3) 0.067(5) Uani 0.37(3) 1 d P A 2
H26F H 0.4317(11) 1.001(2) 0.6875(18) 0.055(3) Uani 0.37(3) 1 d P A 2

loop_
_atom_site_aniso_label
_atom_site_aniso_U_11
_atom_site_aniso_U_22
_atom_site_aniso_U_33
_atom_site_aniso_U_23
_atom_site_aniso_U_13
_atom_site_aniso_U_12
Cl1 0.01610(10) 0.01172(10) 0.01457(12) 0.00269(8) 0.00232(9) 0.00711(8)
Cl2 0.02533(13) 0.01639(12) 0.01935(14) 0.00320(10) 0.00704(11) 0.01362(11)
O3 0.01998(18) 0.0180(2) 0.01148(19) 0.00236(15) -0.00031(15) 0.01098(16)
O2 0.01344(14) 0.01481(17) 0.00947(17) -0.00066(13) 0.00038(13) 0.00654(13)
O5 0.01979(18) 0.01287(17) 0.01089(18) -0.00007(14) 0.00403(15) 0.00540(14)
O6 0.02113(18) 0.01584(19) 0.00883(17) 0.00259(14) 0.00164(15) 0.00731(15)
N125 0.01062(8) 0.01205(10) 0.01008(10) 0.00131(8) 0.00175(8) 0.00366(7)
C121 0.01166(12) 0.01401(16) 0.01716(18) 0.00287(13) 0.00256(12) 0.00240(11)
C122 0.01113(13) 0.01810(18) 0.01760(19) 0.00315(14) -0.00065(13) 0.00254(12)
C123 0.01213(13) 0.01804(18) 0.01367(17) 0.00379(13) -0.00020(12) 0.00456(12)
C124 0.01109(12) 0.01268(14) 0.01091(15) 0.00231(11) 0.00205(11) 0.00426(10)
C126 0.01194(12) 0.01178(14) 0.01189(15) 0.00179(11) 0.00321(11) 0.00424(11)
C24 0.01423(13) 0.01522(16) 0.01507(17) 0.00459(13) 0.00449(13) 0.00428(12)
C26 0.01781(15) 0.01627(17) 0.01373(17) 0.00503(13) 0.00550(13) 0.00733(13)
C111 0.01212(12) 0.00997(13) 0.00900(14) 0.00153(10) 0.00163(10) 0.00413(10)
C112 0.00991(11) 0.01031(13) 0.00879(14) 0.00081(10) 0.00115(10) 0.00355(10)
C113 0.01183(12) 0.01123(14) 0.00994(14) 0.00168(11) 0.00162(11) 0.00496(10)
C114 0.01465(13) 0.01139(14) 0.01117(15) 0.00161(11) 0.00337(11) 0.00606(11)
C115 0.01328(12) 0.01006(13) 0.00940(14) 0.00113(11) 0.00292(11) 0.00347(10)
C116 0.01236(12) 0.01017(13) 0.00876(14) 0.00169(10) 0.00205(11) 0.00335(10)
H5 0.0346(5) 0.0287(5) 0.0198(4) 0.0047(4) 0.0034(4) 0.0133(4)
H121 0.0244(4) 0.0269(5) 0.0395(7) 0.0109(5) 0.0085(4) 0.0007(4)
H122 0.0200(4) 0.0412(7) 0.0365(7) 0.0072(5) -0.0060(4) 0.0010(4)
H123 0.0297(5) 0.0409(7) 0.0261(6) 0.0142(5) -0.0005(4) 0.0108(5)
H125 0.0194(3) 0.0245(4) 0.0197(4) 0.0034(3) 0.0017(3) 0.0050(3)
H24A 0.0501(8) 0.0299(6) 0.0368(7) -0.0064(5) 0.0159(6) -0.0054(6)
H24B 0.0353(6) 0.0394(8) 0.0770(13) 0.0206(8) 0.0329(8) 0.0194(6)
H24C 0.0354(6) 0.0505(9) 0.0388(8) 0.0284(7) 0.0042(6) 0.0084(6)
H26A 0.065(2) 0.0328(16) 0.0237(15) -0.0014(9) 0.0015(15) 0.0198(19)
H26B 0.056(3) 0.076(3) 0.0376(19) 0.0234(19) 0.0217(19) 0.056(3)
H26C 0.0353(17) 0.070(5) 0.048(3) 0.035(3) 0.007(2) -0.006(2)
H26D 0.124(10) 0.095(8) 0.018(3) 0.012(4) 0.023(5) 0.092(8)
H26E 0.068(8) 0.034(3) 0.052(6) 0.028(3) -0.013(5) -0.018(4)
H26F 0.024(2) 0.087(6) 0.048(5) 0.037(4) 0.009(2) 0.012(3)

loop_
_atom_type_symbol
_atom_type_description
_atom_type_scat_dispersion_real
_atom_type_scat_dispersion_imag
_atom_type_scat_length_neutron
_atom_type_scat_source
C C 0.0000 0.0000 6.646 'Neutron Data Booklet Table 1.1-8'
H H 0.0000 0.0000 -3.739 'Neutron Data Booklet Table 1.1-8'
N N 0.0000 0.0000 9.36 'Neutron Data Booklet Table 1.1-8'
O O 0.0000 0.0000 5.803 'Neutron Data Booklet Table 1.1-8'
Cl Cl 0.0000 0.0000 9.577 'Neutron Data Booklet Table 1.1-8'

loop_
_geom_angle_atom_site_label_1
_geom_angle_atom_site_label_2
_geom_angle_atom_site_label_3
_geom_angle
C115 O5 H5 110.27(9)
C126 N125 C124 124.09(3)
C126 N125 H125 117.71(7)
C124 N125 H125 118.20(7)
C126 C121 C122 119.23(4)
C126 C121 H121 119.29(9)
C122 C121 H121 121.48(9)
C123 C122 C121 120.21(4)
C123 C122 H122 120.06(10)
C121 C122 H122 119.73(10)
C124 C123 C122 119.26(5)
C124 C123 H123 119.14(9)
C122 C123 H123 121.60(8)
N125 C124 C123 118.57(4)
N125 C124 C24 117.08(3)
C123 C124 C24 124.32(4)
N125 C126 C121 118.63(4)
N125 C126 C26 117.56(3)
C121 C126 C26 123.82(4)
C124 C24 H24A 110.94(10)
C124 C24 H24B 110.17(10)
H24A C24 H24B 105.79(17)
C124 C24 H24C 110.76(10)
H24A C24 H24C 109.59(17)
H24B C24 H24C 109.48(17)
C126 C26 H26A 110.0(4)
C126 C26 H26B 111.3(4)
H26A C26 H26B 104.1(5)
C126 C26 H26C 110.9(7)
H26A C26 H26C 109.8(8)
H26B C26 H26C 110.6(8)
C126 C26 H26D 112.2(7)
C126 C26 H26E 110.0(11)
H26D C26 H26E 104.7(17)
C126 C26 H26F 112.3(7)
H26D C26 H26F 108.1(12)
H26E C26 H26F 109.1(14)
C112 C111 C116 122.69(4)
C112 C111 Cl1 118.45(3)
C116 C111 Cl1 118.83(4)
O2 C112 C111 125.02(4)
O2 C112 C113 116.97(4)
C111 C112 C113 117.99(3)
O3 C113 C114 123.33(4)
O3 C113 C112 118.31(4)
C114 C113 C112 118.36(4)
C115 C114 C113 120.86(4)
C115 C114 Cl2 121.13(3)
C113 C114 Cl2 118.01(4)
O5 C115 C114 122.29(5)
O5 C115 C116 116.03(4)
C114 C115 C116 121.64(4)
O6 C116 C111 125.36(5)
O6 C116 C115 116.45(4)
C111 C116 C115 118.18(4)

loop_
_geom_bond_atom_site_label_1
_geom_bond_atom_site_label_2
_geom_bond_distance
Cl1 C111 1.7307(5)
Cl2 C114 1.7208(6)
O3 C113 1.2221(7)
O2 C112 1.2518(6)
O5 C115 1.3238(6)
O5 H5 0.9878(14)
O6 C116 1.2449(7)
N125 C126 1.3520(5)
N125 C124 1.3521(6)
N125 H125 1.0699(10)
C121 C126 1.3930(6)
C121 C122 1.3962(8)
C121 H121 1.0881(13)
C122 C123 1.3952(7)
C122 H122 1.0921(12)
C123 C124 1.3940(6)
C123 H123 1.0884(15)
C124 C24 1.4968(6)
C126 C26 1.4999(7)
C24 H24A 1.0863(15)
C24 H24B 1.0874(15)
C24 H24C 1.0837(17)
C26 H26A 1.096(5)
C26 H26B 1.070(4)
C26 H26C 1.067(8)
C26 H26D 1.038(9)
C26 H26E 1.060(12)
C26 H26F 1.079(10)
C111 C112 1.4010(6)
C111 C116 1.4156(5)
C112 C113 1.5480(6)
C113 C114 1.4534(6)
C114 C115 1.3575(7)
C115 C116 1.5151(6)

loop_
_geom_torsion_atom_site_label_1
_geom_torsion_atom_site_label_2
_geom_torsion_atom_site_label_3
_geom_torsion_atom_site_label_4
_geom_torsion
C126 C121 C122 C123 0.63(7)
C121 C122 C123 C124 -1.33(8)
C126 N125 C124 C123 0.01(6)
C126 N125 C124 C24 178.29(4)
C122 C123 C124 N125 1.01(7)
C122 C123 C124 C24 -177.14(5)
C124 N125 C126 C121 -0.71(6)
C124 N125 C126 C26 179.55(4)
C122 C121 C126 N125 0.37(7)
C122 C121 C126 C26 -179.91(4)
C116 C111 C112 O2 -177.52(4)
Cl1 C111 C112 O2 4.47(6)
C116 C111 C112 C113 4.28(6)
Cl1 C111 C112 C113 -173.72(3)
O2 C112 C113 O3 -4.17(6)
C111 C112 C113 O3 174.17(5)
O2 C112 C113 C114 176.61(4)
C111 C112 C113 C114 -5.05(5)
O3 C113 C114 C115 -177.96(5)
C112 C113 C114 C115 1.22(6)
O3 C113 C114 Cl2 2.49(7)
C112 C113 C114 Cl2 -178.33(3)
C113 C114 C115 O5 -179.12(4)
Cl2 C114 C115 O5 0.42(6)
C113 C114 C115 C116 3.36(6)
Cl2 C114 C115 C116 -177.11(3)
C112 C111 C116 O6 -178.37(5)
Cl1 C111 C116 O6 -0.37(6)
C112 C111 C116 C115 0.12(6)
Cl1 C111 C116 C115 178.11(3)
O5 C115 C116 O6 -3.28(6)
C114 C115 C116 O6 174.40(4)
O5 C115 C116 C111 178.10(4)
C114 C115 C116 C111 -4.22(6)
